data_7155212
loop_
_publ_author_name
'Chen, Long'
'Xing, Haotian'
'Zhang, Huaibin'
'Jiang, Zhong-Xing'
'Yang, Zhigang'

_publ_section_title
;
 Copper-catalyzed intermolecular chloroazidation of \a,\b-unsaturated
 amides.
;
_journal_issue 31
_journal_name_full 'Organic &amp; biomolecular chemistry'
_journal_page_first 7463
_journal_page_last 7467
_journal_paper_doi 10.1039/c6ob01352j
_journal_volume 14
_journal_year 2016
_chemical_formula_sum 'C16 H15 Cl N4 O'
_chemical_formula_weight 314.77
_chemical_name_systematic
; 
 ? 
;
_space_group_IT_number 19
_symmetry_cell_setting orthorhombic
_symmetry_space_group_name_Hall 'P 2ac 2ab'
_symmetry_space_group_name_H-M 'P 21 21 21'
_atom_sites_solution_hydrogens geom
_atom_sites_solution_primary direct
_atom_sites_solution_secondary difmap
_audit_creation_method SHELXL-97
_audit_update_record
;
2016-06-22 deposited with the CCDC.
2016-07-21 downloaded from the CCDC.
;
_cell_angle_alpha 90.00
_cell_angle_beta 90.00
_cell_angle_gamma 90.00
_cell_formula_units_Z 4
_cell_length_a 8.0275(14)
_cell_length_b 11.093(2)
_cell_length_c 17.321(3)
_cell_measurement_temperature 296(2)
_cell_volume 1542.4(5)
_computing_cell_refinement 'Bruker SMART'
_computing_data_collection 'Bruker SMART'
_computing_data_reduction 'Bruker SAINT'
_computing_molecular_graphics 'Bruker SHELXTL'
_computing_structure_refinement 'SHELXL-97 (Sheldrick, 1997)'
_computing_structure_solution 'SHELXS-97 (Sheldrick, 1990)'
_diffrn_ambient_temperature 296(2)
_diffrn_measured_fraction_theta_full 1.000
_diffrn_measured_fraction_theta_max 1.000
_diffrn_measurement_device_type bruker
_diffrn_radiation_monochromator graphite
_diffrn_radiation_source 'fine-focus sealed tube'
_diffrn_radiation_type MoK\a
_diffrn_radiation_wavelength 0.71073
_diffrn_reflns_av_R_equivalents 0.0487
_diffrn_reflns_av_sigmaI/netI 0.0407
_diffrn_reflns_limit_h_max 10
_diffrn_reflns_limit_h_min -10
_diffrn_reflns_limit_k_max 13
_diffrn_reflns_limit_k_min -13
_diffrn_reflns_limit_l_max 21
_diffrn_reflns_limit_l_min -13
_diffrn_reflns_number 10025
_diffrn_reflns_theta_full 26.50
_diffrn_reflns_theta_max 26.50
_diffrn_reflns_theta_min 2.18
_exptl_absorpt_coefficient_mu 0.255
_exptl_absorpt_correction_T_max 0.9321
_exptl_absorpt_correction_T_min 0.9275
_exptl_absorpt_correction_type multi-scan
_exptl_absorpt_process_details SADABS
_exptl_crystal_colour colourless
_exptl_crystal_density_diffrn 1.356
_exptl_crystal_density_method 'not measured'
_exptl_crystal_description bolck
_exptl_crystal_F_000 656
_exptl_crystal_size_max 0.30
_exptl_crystal_size_mid 0.29
_exptl_crystal_size_min 0.28
_refine_diff_density_max 0.258
_refine_diff_density_min -0.173
_refine_diff_density_rms 0.032
_refine_ls_abs_structure_details 'Flack H D (1983), Acta Cryst. A39, 876-881'
_refine_ls_abs_structure_Flack -0.04(8)
_refine_ls_extinction_method none
_refine_ls_goodness_of_fit_ref 1.034
_refine_ls_hydrogen_treatment constr
_refine_ls_matrix_type full
_refine_ls_number_parameters 199
_refine_ls_number_reflns 3188
_refine_ls_number_restraints 0
_refine_ls_restrained_S_all 1.034
_refine_ls_R_factor_all 0.0530
_refine_ls_R_factor_gt 0.0404
_refine_ls_shift/su_max 0.000
_refine_ls_shift/su_mean 0.000
_refine_ls_structure_factor_coef Fsqd
_refine_ls_weighting_details 'calc w=1/[\s^2^(Fo^2^)+(0.0429P)^2^+0.2826P] where P=(Fo^2^+2Fc^2^)/3'
_refine_ls_weighting_scheme calc
_refine_ls_wR_factor_gt 0.0974
_refine_ls_wR_factor_ref 0.1061
_reflns_number_gt 2625
_reflns_number_total 3188
_reflns_threshold_expression >2sigma(I)
_cod_data_source_file c6ob01352j2.cif
_cod_data_source_block 1
_cod_depositor_comments
;
The following automatic conversions were performed:

'_symmetry_cell_setting' value 'Orthorhombic' changed to
'orthorhombic' according to
/usr/data/users/saulius/crontab/automatic-downloads/rss-feeds/RSC/lib/dictionaries/cif_core.dic
dictionary named 'cif_core.dic' version 2.4.2 from 2011-04-26.

Automatic conversion script
Id: cif_fix_values 4268 2015-11-12 08:31:59Z antanas 

 Adding full bibliography for 7155212.cif.
;
_cod_original_sg_symbol_H-M P2(1)2(1)2(1)
_cod_database_code 7155212

loop_
_symmetry_equiv_pos_as_xyz
'x, y, z'
'-x+1/2, -y, z+1/2'
'-x, y+1/2, -z+1/2'
'x+1/2, -y+1/2, -z'

loop_
_atom_site_label
_atom_site_type_symbol
_atom_site_fract_x
_atom_site_fract_y
_atom_site_fract_z
_atom_site_U_iso_or_equiv
_atom_site_adp_type
_atom_site_occupancy
_atom_site_symmetry_multiplicity
_atom_site_calc_flag
_atom_site_refinement_flags
C1 C 0.9520(3) -0.09732(19) 0.12173(12) 0.0501(5) Uani 1 1 d .
C2 C 0.7659(3) -0.12578(18) 0.12637(13) 0.0481(5) Uani 1 1 d .
C3 C 0.8063(3) 0.0560(2) 0.19219(15) 0.0553(5) Uani 1 1 d .
H3A H 0.8268 0.0442 0.2469 0.066 Uiso 1 1 calc R
H3B H 0.7640 0.1369 0.1840 0.066 Uiso 1 1 calc R
C4 C 0.9626(3) 0.0340(2) 0.14538(16) 0.0649(6) Uani 1 1 d .
H4A H 1.0614 0.0486 0.1762 0.078 Uiso 1 1 calc R
H4B H 0.9656 0.0860 0.1004 0.078 Uiso 1 1 calc R
C5 C 1.0240(3) -0.1302(2) 0.04489(15) 0.0677(7) Uani 1 1 d .
H5A H 1.1436 -0.1176 0.0446 0.081 Uiso 1 1 calc R
H5B H 1.0014 -0.2140 0.0329 0.081 Uiso 1 1 calc R
C6 C 0.5128(3) -0.0307(2) 0.17894(14) 0.0530(5) Uani 1 1 d .
H6A H 0.4961 -0.0282 0.2344 0.064 Uiso 1 1 calc R
H6B H 0.4616 -0.1039 0.1596 0.064 Uiso 1 1 calc R
C7 C 0.4286(3) 0.07690(18) 0.14257(13) 0.0494(5) Uani 1 1 d .
C8 C 0.3795(3) 0.1712(2) 0.18835(16) 0.0605(6) Uani 1 1 d .
H8 H 0.4028 0.1690 0.2409 0.073 Uiso 1 1 calc R
C9 C 0.2951(3) 0.2707(2) 0.15777(19) 0.0729(8) Uani 1 1 d .
H9 H 0.2637 0.3337 0.1900 0.087 Uiso 1 1 calc R
C10 C 0.2590(3) 0.2757(2) 0.08185(19) 0.0686(7) Uani 1 1 d .
H10 H 0.2021 0.3421 0.0623 0.082 Uiso 1 1 calc R
C11 C 0.3061(3) 0.1820(2) 0.03177(14) 0.0564(6) Uani 1 1 d .
C12 C 0.2647(3) 0.1828(3) -0.04707(17) 0.0723(7) Uani 1 1 d .
H12 H 0.2037 0.2471 -0.0668 0.087 Uiso 1 1 calc R
C13 C 0.3110(4) 0.0929(3) -0.09492(17) 0.0791(8) Uani 1 1 d .
H13 H 0.2829 0.0960 -0.1470 0.095 Uiso 1 1 calc R
C14 C 0.4011(3) -0.0051(2) -0.06605(16) 0.0699(7) Uani 1 1 d .
H14 H 0.4334 -0.0668 -0.0992 0.084 Uiso 1 1 calc R
C15 C 0.4422(3) -0.0111(2) 0.01006(14) 0.0560(5) Uani 1 1 d .
H15 H 0.5025 -0.0768 0.0282 0.067 Uiso 1 1 calc R
C16 C 0.3945(2) 0.08122(18) 0.06197(14) 0.0477(5) Uani 1 1 d .
Cl1 Cl 1.05324(9) -0.19237(7) 0.19230(4) 0.0802(2) Uani 1 1 d .
N1 N 0.6915(2) -0.03382(15) 0.16248(11) 0.0469(4) Uani 1 1 d .
N2 N 0.9425(5) -0.0505(3) -0.01152(16) 0.1135(11) Uani 1 1 d .
N3 N 0.9144(3) -0.0873(2) -0.07216(16) 0.0811(7) Uani 1 1 d .
N4 N 0.8906(7) -0.1063(4) -0.1332(2) 0.172(2) Uani 1 1 d .
O1 O 0.7005(2) -0.21472(15) 0.09948(12) 0.0763(6) Uani 1 1 d .

loop_
_atom_site_aniso_label
_atom_site_aniso_U_11
_atom_site_aniso_U_22
_atom_site_aniso_U_33
_atom_site_aniso_U_23
_atom_site_aniso_U_13
_atom_site_aniso_U_12
C1 0.0387(11) 0.0526(11) 0.0590(12) 0.0050(10) 0.0008(10) 0.0027(10)
C2 0.0429(11) 0.0407(10) 0.0608(13) -0.0003(10) -0.0064(10) -0.0010(9)
C3 0.0489(12) 0.0509(12) 0.0661(14) -0.0077(11) -0.0021(11) -0.0038(10)
C4 0.0464(13) 0.0607(14) 0.0877(18) -0.0066(13) 0.0056(12) -0.0121(11)
C5 0.0623(16) 0.0736(15) 0.0670(16) 0.0038(13) 0.0086(13) 0.0136(13)
C6 0.0398(11) 0.0571(12) 0.0622(13) 0.0025(10) 0.0050(9) -0.0034(9)
C7 0.0348(10) 0.0467(11) 0.0666(14) -0.0018(10) 0.0044(10) -0.0036(9)
C8 0.0484(12) 0.0617(14) 0.0712(15) -0.0121(13) 0.0026(11) -0.0012(11)
C9 0.0629(16) 0.0551(14) 0.101(2) -0.0204(15) 0.0092(15) 0.0056(13)
C10 0.0509(14) 0.0475(12) 0.107(2) 0.0049(14) 0.0034(14) 0.0072(11)
C11 0.0424(11) 0.0509(12) 0.0759(16) 0.0084(12) 0.0030(11) -0.0019(11)
C12 0.0629(16) 0.0736(16) 0.0805(19) 0.0214(16) -0.0008(13) 0.0030(14)
C13 0.0790(19) 0.097(2) 0.0613(16) 0.0133(17) -0.0032(14) -0.0118(18)
C14 0.0746(18) 0.0688(16) 0.0665(16) -0.0073(13) 0.0053(14) -0.0094(14)
C15 0.0503(12) 0.0504(12) 0.0674(14) 0.0000(10) 0.0029(12) -0.0033(11)
C16 0.0363(11) 0.0433(10) 0.0635(13) 0.0002(10) 0.0042(9) -0.0059(9)
Cl1 0.0696(4) 0.0966(5) 0.0744(4) 0.0119(4) -0.0202(3) 0.0184(4)
N1 0.0379(8) 0.0469(9) 0.0558(10) -0.0026(8) -0.0002(8) -0.0025(8)
N2 0.179(3) 0.0967(19) 0.0645(17) 0.0120(15) 0.012(2) 0.040(2)
N3 0.0913(18) 0.0940(17) 0.0580(15) 0.0082(13) -0.0029(13) 0.0209(15)
N4 0.232(6) 0.190(4) 0.094(2) -0.021(3) -0.059(3) 0.084(4)
O1 0.0531(9) 0.0513(9) 0.1245(16) -0.0227(10) -0.0124(10) -0.0014(8)

loop_
_atom_type_symbol
_atom_type_description
_atom_type_scat_dispersion_real
_atom_type_scat_dispersion_imag
_atom_type_scat_source
C C 0.0033 0.0016 'International Tables Vol C Tables 4.2.6.8 and 6.1.1.4'
H H 0.0000 0.0000 'International Tables Vol C Tables 4.2.6.8 and 6.1.1.4'
N N 0.0061 0.0033 'International Tables Vol C Tables 4.2.6.8 and 6.1.1.4'
O O 0.0106 0.0060 'International Tables Vol C Tables 4.2.6.8 and 6.1.1.4'
Cl Cl 0.1484 0.1585 'International Tables Vol C Tables 4.2.6.8 and 6.1.1.4'

loop_
_geom_angle_atom_site_label_1
_geom_angle_atom_site_label_2
_geom_angle_atom_site_label_3
_geom_angle
C5 C1 C4 116.9(2)
C5 C1 C2 112.0(2)
C4 C1 C2 103.83(18)
C5 C1 Cl1 106.61(16)
C4 C1 Cl1 110.66(17)
C2 C1 Cl1 106.46(15)
O1 C2 N1 127.4(2)
O1 C2 C1 124.9(2)
N1 C2 C1 107.67(17)
N1 C3 C4 103.04(18)
N1 C3 H3A 111.2
C4 C3 H3A 111.2
N1 C3 H3B 111.2
C4 C3 H3B 111.2
H3A C3 H3B 109.1
C3 C4 C1 104.67(18)
C3 C4 H4A 110.8
C1 C4 H4A 110.8
C3 C4 H4B 110.8
C1 C4 H4B 110.8
H4A C4 H4B 108.9
N2 C5 C1 105.8(2)
N2 C5 H5A 110.6
C1 C5 H5A 110.6
N2 C5 H5B 110.6
C1 C5 H5B 110.6
H5A C5 H5B 108.7
N1 C6 C7 112.12(18)
N1 C6 H6A 109.2
C7 C6 H6A 109.2
N1 C6 H6B 109.2
C7 C6 H6B 109.2
H6A C6 H6B 107.9
C8 C7 C16 119.1(2)
C8 C7 C6 119.4(2)
C16 C7 C6 121.47(19)
C7 C8 C9 121.5(3)
C7 C8 H8 119.3
C9 C8 H8 119.3
C10 C9 C8 120.4(2)
C10 C9 H9 119.8
C8 C9 H9 119.8
C9 C10 C11 120.9(2)
C9 C10 H10 119.5
C11 C10 H10 119.5
C10 C11 C12 122.1(2)
C10 C11 C16 119.2(2)
C12 C11 C16 118.7(2)
C13 C12 C11 121.8(3)
C13 C12 H12 119.1
C11 C12 H12 119.1
C12 C13 C14 119.9(3)
C12 C13 H13 120.1
C14 C13 H13 120.1
C15 C14 C13 120.7(3)
C15 C14 H14 119.7
C13 C14 H14 119.7
C14 C15 C16 121.0(2)
C14 C15 H15 119.5
C16 C15 H15 119.5
C15 C16 C7 123.1(2)
C15 C16 C11 118.0(2)
C7 C16 C11 118.8(2)
C2 N1 C3 113.93(17)
C2 N1 C6 123.18(18)
C3 N1 C6 122.50(18)
N3 N2 C5 118.8(3)
N4 N3 N2 170.1(4)

loop_
_geom_bond_atom_site_label_1
_geom_bond_atom_site_label_2
_geom_bond_distance
C1 C5 1.496(3)
C1 C4 1.516(3)
C1 C2 1.529(3)
C1 Cl1 1.807(2)
C2 O1 1.211(3)
C2 N1 1.337(3)
C3 N1 1.452(3)
C3 C4 1.513(4)
C3 H3A 0.9700
C3 H3B 0.9700
C4 H4A 0.9700
C4 H4B 0.9700
C5 N2 1.471(4)
C5 H5A 0.9700
C5 H5B 0.9700
C6 N1 1.463(3)
C6 C7 1.510(3)
C6 H6A 0.9700
C6 H6B 0.9700
C7 C8 1.370(3)
C7 C16 1.423(3)
C8 C9 1.399(4)
C8 H8 0.9300
C9 C10 1.348(4)
C9 H9 0.9300
C10 C11 1.405(4)
C10 H10 0.9300
C11 C12 1.405(4)
C11 C16 1.424(3)
C12 C13 1.349(4)
C12 H12 0.9300
C13 C14 1.398(4)
C13 H13 0.9300
C14 C15 1.361(4)
C14 H14 0.9300
C15 C16 1.415(3)
C15 H15 0.9300
N2 N3 1.149(4)
N3 N4 1.095(4)

loop_
_geom_torsion_atom_site_label_1
_geom_torsion_atom_site_label_2
_geom_torsion_atom_site_label_3
_geom_torsion_atom_site_label_4
_geom_torsion
C5 C1 C2 O1 39.5(3)
C4 C1 C2 O1 166.5(2)
Cl1 C1 C2 O1 -76.6(3)
C5 C1 C2 N1 -138.4(2)
C4 C1 C2 N1 -11.4(2)
Cl1 C1 C2 N1 105.46(17)
N1 C3 C4 C1 -25.8(2)
C5 C1 C4 C3 146.8(2)
C2 C1 C4 C3 22.9(3)
Cl1 C1 C4 C3 -91.0(2)
C4 C1 C5 N2 -54.6(3)
C2 C1 C5 N2 65.0(3)
Cl1 C1 C5 N2 -179.0(2)
N1 C6 C7 C8 -106.4(2)
N1 C6 C7 C16 75.5(3)
C16 C7 C8 C9 0.8(3)
C6 C7 C8 C9 -177.4(2)
C7 C8 C9 C10 0.4(4)
C8 C9 C10 C11 -0.5(4)
C9 C10 C11 C12 177.6(3)
C9 C10 C11 C16 -0.6(4)
C10 C11 C12 C13 179.7(2)
C16 C11 C12 C13 -2.1(4)
C11 C12 C13 C14 0.7(4)
C12 C13 C14 C15 0.3(4)
C13 C14 C15 C16 0.2(4)
C14 C15 C16 C7 177.4(2)
C14 C15 C16 C11 -1.6(3)
C8 C7 C16 C15 179.2(2)
C6 C7 C16 C15 -2.7(3)
C8 C7 C16 C11 -1.8(3)
C6 C7 C16 C11 176.37(18)
C10 C11 C16 C15 -179.2(2)
C12 C11 C16 C15 2.5(3)
C10 C11 C16 C7 1.7(3)
C12 C11 C16 C7 -176.5(2)
O1 C2 N1 C3 176.5(2)
C1 C2 N1 C3 -5.7(2)
O1 C2 N1 C6 3.5(4)
C1 C2 N1 C6 -178.64(19)
C4 C3 N1 C2 20.3(3)
C4 C3 N1 C6 -166.7(2)
C7 C6 N1 C2 -121.2(2)
C7 C6 N1 C3 66.4(3)
C1 C5 N2 N3 -145.2(4)
C5 N2 N3 N4 -150(2)
